data_7240690
loop_
_publ_author_name
'Al-Taie, Zahraa S.'
'Anetts, Simon R.'
'Christensen, Jeppe'
'Coles, Simon J.'
'Horton, Peter N.'
'Evans, Daniel M.'
'Jones, Leigh F.'
'de Kleijne, Frank F. J.'
'Ledbetter, Shaun M.'
'Mehdar, Yassin T. H.'
'Murphy, Patrick J.'
'Wilson, Jack A.'

_publ_section_title
;
 Proline derived guanidine catalysts forge extensive H-bonded
 architectures: a solution and solid state study
;
_journal_issue 38
_journal_name_full 'RSC Advances'
_journal_page_first 22397
_journal_page_last 22416
_journal_paper_doi 10.1039/C9RA07508A
_journal_volume 10
_journal_year 2020
_chemical_absolute_configuration syn
_chemical_formula_moiety 'C13 H18 N4 O'
_chemical_formula_sum 'C13 H18 N4 O'
_chemical_formula_weight 246.31
_space_group_crystal_system orthorhombic
_space_group_IT_number 19
_space_group_name_Hall 'P 2ac 2ab'
_space_group_name_H-M_alt 'P 21 21 21'
_atom_sites_solution_hydrogens mixed
_atom_sites_solution_primary direct
_audit_creation_method SHELXL-2014/7
_audit_update_record
;
2019-09-10 deposited with the CCDC.	2020-02-25 downloaded from the CCDC.
;
_cell_angle_alpha 90
_cell_angle_beta 90
_cell_angle_gamma 90
_cell_formula_units_Z 4
_cell_length_a 7.98857(9)
_cell_length_b 11.71525(11)
_cell_length_c 13.99640(13)
_cell_measurement_reflns_used 15832
_cell_measurement_temperature 100(2)
_cell_measurement_theta_max 35.702321462
_cell_measurement_theta_min 2.19192923429
_cell_volume 1309.90(2)
_computing_cell_refinement 'XIA2 0.4.0.438-g4431aaa, Winter, G. (2010) J. Appl. Cryst. 43'
_computing_data_collection 'GDA 8.44; generic data acquisition software'
_computing_data_reduction 'XIA2 0.4.0.438-g4431aaa, Winter, G. (2010) J. Appl. Cryst. 43'
_computing_structure_refinement 'SHELXL-2014/7 (Sheldrick, 2014)'
_computing_structure_solution 'SHELXT Acta Cryst. (2015). A71, 3-8'
_diffrn_ambient_temperature 100(2)
_diffrn_detector 'hybrid pixel detector'
_diffrn_detector_area_resol_mean 5.81
_diffrn_detector_dtime 0.004
_diffrn_detector_type 'Dectris, PILATUS 2M'
_diffrn_measured_fraction_theta_full 0.999
_diffrn_measured_fraction_theta_max 0.959
_diffrn_measurement_details
;Data collection strategy using shutter-less operation of detector. 
Three omega scans -170 to 25 with phi 0, 120 and 240 respectively.
0.1 degree images with 0.5 sec exposure
;
_diffrn_measurement_device 'three-circle diffractometer'
_diffrn_measurement_device_details 'custom build fixed Chi diffractometer'
_diffrn_measurement_method 'profile data from \w-scans'
_diffrn_measurement_specimen_support 'MiTeGen loops'
_diffrn_radiation_collimation 'focusing mirrors and 0.0100 mm pinhole'
_diffrn_radiation_monochromator 'Si 111, double crystal monochromator'
_diffrn_radiation_probe x-ray
_diffrn_radiation_type synchrotron
_diffrn_radiation_wavelength 0.6889
_diffrn_radiation_wavelength_details 'Zr absorption edge'
_diffrn_radiation_wavelength_determination estimated
_diffrn_reflns_av_R_equivalents 0.0444
_diffrn_reflns_av_unetI/netI 0.0369
_diffrn_reflns_Laue_measured_fraction_full 0.999
_diffrn_reflns_Laue_measured_fraction_max 0.959
_diffrn_reflns_limit_h_max 13
_diffrn_reflns_limit_h_min -13
_diffrn_reflns_limit_k_max 19
_diffrn_reflns_limit_k_min -19
_diffrn_reflns_limit_l_max 23
_diffrn_reflns_limit_l_min -22
_diffrn_reflns_number 28908
_diffrn_reflns_point_group_measured_fraction_full 1.000
_diffrn_reflns_point_group_measured_fraction_max 0.937
_diffrn_reflns_theta_full 24.415
_diffrn_reflns_theta_max 36.098
_diffrn_reflns_theta_min 2.821
_diffrn_source synchrotron
_diffrn_source_type 'DLS beamline I19, undulator'
_exptl_absorpt_coefficient_mu 0.083
_exptl_absorpt_correction_T_max 1.0
_exptl_absorpt_correction_T_min 0.993
_exptl_absorpt_correction_type empirical
_exptl_absorpt_process_details
;
CCP4 7.0.040: AIMLESS, version 0.5.32 : 29/03/17
Scaling & analysis of unmerged intensities, 
absorption correction using spherical harmonics
;
_exptl_crystal_colour colourless
_exptl_crystal_density_diffrn 1.249
_exptl_crystal_description plate
_exptl_crystal_F_000 528
_exptl_crystal_size_max 0.050
_exptl_crystal_size_mid 0.020
_exptl_crystal_size_min 0.015
_refine_diff_density_max 0.528
_refine_diff_density_min -0.237
_refine_diff_density_rms 0.078
_refine_ls_abs_structure_details
;
 Flack x determined using 2322 quotients [(I+)-(I-)]/[(I+)+(I-)]
 (Parsons, Flack and Wagner, Acta Cryst. B69 (2013) 249-259).
;
_refine_ls_abs_structure_Flack 0.3(4)
_refine_ls_extinction_method none
_refine_ls_goodness_of_fit_ref 1.071
_refine_ls_hydrogen_treatment mixed
_refine_ls_matrix_type full
_refine_ls_number_parameters 176
_refine_ls_number_reflns 6422
_refine_ls_number_restraints 0
_refine_ls_restrained_S_all 1.071
_refine_ls_R_factor_all 0.0521
_refine_ls_R_factor_gt 0.0474
_refine_ls_shift/su_max 0.000
_refine_ls_shift/su_mean 0.000
_refine_ls_structure_factor_coef Fsqd
_refine_ls_weighting_details 'w=1/[\s^2^(Fo^2^)+(0.0826P)^2^] where P=(Fo^2^+2Fc^2^)/3'
_refine_ls_weighting_scheme calc
_refine_ls_wR_factor_gt 0.1203
_refine_ls_wR_factor_ref 0.1235
_reflns_Friedel_coverage 0.746
_reflns_Friedel_fraction_full 1.000
_reflns_Friedel_fraction_max 0.909
_reflns_number_gt 5776
_reflns_number_total 6422
_reflns_threshold_expression 'I > 2\s(I)'
_cod_data_source_file c9ra07508a2.cif
_cod_data_source_block 2017ncs0244
_cod_depositor_comments 'Adding full bibliography for 7240683--7240703.cif.'
_cod_original_cell_volume 1309.91(2)
_cod_database_code 7240690
_shelx_space_group_comment
;
The symmetry employed for this shelxl refinement is uniquely defined
by the following loop, which should always be used as a source of
symmetry information in preference to the above space-group names.
They are only intended as comments.
;
_shelx_estimated_absorpt_t_min 0.996
_shelx_estimated_absorpt_t_max 0.999

loop_
_space_group_symop_operation_xyz
'x, y, z'
'-x+1/2, -y, z+1/2'
'-x, y+1/2, -z+1/2'
'x+1/2, -y+1/2, -z'

loop_
_atom_site_label
_atom_site_type_symbol
_atom_site_fract_x
_atom_site_fract_y
_atom_site_fract_z
_atom_site_U_iso_or_equiv
_atom_site_adp_type
_atom_site_occupancy
_atom_site_site_symmetry_order
_atom_site_calc_flag
_atom_site_refinement_flags_posn
_atom_site_refinement_flags_adp
_atom_site_refinement_flags_occupancy
_atom_site_disorder_assembly
_atom_site_disorder_group
O1 O 0.61110(11) 0.42595(7) 0.21644(6) 0.02325(16) Uani 1 1 d . . . . .
N3 N 0.48157(13) 0.21811(8) 0.22453(7) 0.02162(17) Uani 1 1 d . . . . .
N2 N 0.70022(11) 0.28774(7) 0.32536(6) 0.01955(16) Uani 1 1 d . . . . .
N4 N 0.57702(12) 0.11120(8) 0.34900(6) 0.02105(17) Uani 1 1 d . . . . .
N1 N 0.82915(12) 0.58623(8) 0.29111(7) 0.02256(17) Uani 1 1 d . . . . .
C7 C 0.58657(13) 0.20961(9) 0.29887(7) 0.01842(17) Uani 1 1 d . . . . .
C6 C 0.69950(13) 0.39208(8) 0.28472(7) 0.01881(17) Uani 1 1 d . . . . .
C8 C 0.66622(13) 0.08435(9) 0.43327(7) 0.01952(17) Uani 1 1 d . . . . .
C13 C 0.72487(15) -0.02717(9) 0.44321(8) 0.02292(19) Uani 1 1 d . . . . .
H13 H 0.7109 -0.0802 0.3925 0.028 Uiso 1 1 calc R U . . .
C5 C 0.82259(14) 0.47196(9) 0.33362(7) 0.02057(18) Uani 1 1 d . . . . .
H5 H 0.9368 0.4373 0.3304 0.025 Uiso 1 1 calc R U . . .
C12 C 0.80390(15) -0.06093(11) 0.52727(9) 0.0270(2) Uani 1 1 d . . . . .
H12 H 0.8431 -0.1371 0.5340 0.032 Uiso 1 1 calc R U . . .
C9 C 0.68725(16) 0.16212(9) 0.50745(7) 0.0233(2) Uani 1 1 d . . . . .
H9 H 0.6468 0.2380 0.5013 0.028 Uiso 1 1 calc R U . . .
C11 C 0.82541(16) 0.01664(11) 0.60126(9) 0.0279(2) Uani 1 1 d . . . . .
H11 H 0.8791 -0.0062 0.6587 0.033 Uiso 1 1 calc R U . . .
C4 C 0.77744(16) 0.49293(10) 0.44007(8) 0.0253(2) Uani 1 1 d . . . . .
H4A H 0.6585 0.4744 0.4524 0.030 Uiso 1 1 calc R U . . .
H4B H 0.8485 0.4459 0.4826 0.030 Uiso 1 1 calc R U . . .
C2 C 0.90317(17) 0.65845(10) 0.36617(10) 0.0291(2) Uani 1 1 d . . . . .
H2A H 0.8840 0.7404 0.3528 0.035 Uiso 1 1 calc R U . . .
H2B H 1.0250 0.6446 0.3720 0.035 Uiso 1 1 calc R U . . .
C10 C 0.76791(16) 0.12796(11) 0.59072(8) 0.0264(2) Uani 1 1 d . . . . .
H10 H 0.7839 0.1813 0.6410 0.032 Uiso 1 1 calc R U . . .
C1 C 0.92756(18) 0.58905(12) 0.20263(10) 0.0323(3) Uani 1 1 d . . . . .
H1A H 1.0405 0.5602 0.2153 0.048 Uiso 1 1 calc R U . . .
H1B H 0.9345 0.6678 0.1792 0.048 Uiso 1 1 calc R U . . .
H1C H 0.8734 0.5411 0.1543 0.048 Uiso 1 1 calc R U . . .
C3 C 0.81104(19) 0.62117(11) 0.45603(9) 0.0311(3) Uani 1 1 d . . . . .
H3A H 0.7048 0.6638 0.4635 0.037 Uiso 1 1 calc R U . . .
H3B H 0.8810 0.6334 0.5135 0.037 Uiso 1 1 calc R U . . .
H1 H 0.486(2) 0.2777(16) 0.1978(13) 0.025(4) Uiso 1 1 d . . . . .
H3 H 0.498(2) 0.0563(19) 0.3294(14) 0.036(5) Uiso 1 1 d . . . . .
H2 H 0.398(3) 0.1703(17) 0.2225(15) 0.040(5) Uiso 1 1 d . . . . .

loop_
_atom_site_aniso_label
_atom_site_aniso_U_11
_atom_site_aniso_U_22
_atom_site_aniso_U_33
_atom_site_aniso_U_23
_atom_site_aniso_U_13
_atom_site_aniso_U_12
O1 0.0272(4) 0.0209(3) 0.0216(3) 0.0019(3) -0.0071(3) 0.0012(3)
N3 0.0236(4) 0.0208(4) 0.0204(4) -0.0006(3) -0.0052(3) 0.0000(3)
N2 0.0210(4) 0.0174(3) 0.0202(3) 0.0008(3) -0.0034(3) 0.0000(3)
N4 0.0258(4) 0.0186(4) 0.0188(3) 0.0001(3) -0.0049(3) -0.0021(3)
N1 0.0224(4) 0.0186(3) 0.0266(4) 0.0018(3) -0.0027(3) -0.0010(3)
C7 0.0202(4) 0.0179(4) 0.0172(4) -0.0021(3) -0.0014(3) 0.0022(3)
C6 0.0186(4) 0.0188(4) 0.0191(4) -0.0003(3) -0.0013(3) 0.0013(3)
C8 0.0207(4) 0.0196(4) 0.0182(4) 0.0010(3) -0.0016(3) -0.0017(3)
C13 0.0237(4) 0.0200(4) 0.0252(5) 0.0005(3) -0.0022(4) -0.0007(3)
C5 0.0193(4) 0.0186(4) 0.0237(4) 0.0011(3) -0.0041(4) 0.0005(3)
C12 0.0247(5) 0.0257(5) 0.0306(5) 0.0061(4) -0.0050(4) 0.0000(4)
C9 0.0292(5) 0.0215(4) 0.0192(4) -0.0009(3) -0.0036(4) -0.0016(4)
C11 0.0257(5) 0.0331(6) 0.0249(5) 0.0077(4) -0.0059(4) -0.0056(4)
C4 0.0279(5) 0.0267(5) 0.0211(4) -0.0019(4) -0.0053(4) -0.0008(4)
C2 0.0278(5) 0.0207(5) 0.0389(6) -0.0015(4) -0.0113(5) -0.0019(4)
C10 0.0294(5) 0.0296(5) 0.0202(4) 0.0008(4) -0.0046(4) -0.0058(4)
C1 0.0324(6) 0.0306(6) 0.0339(6) 0.0059(5) 0.0062(5) -0.0016(5)
C3 0.0368(6) 0.0265(5) 0.0301(5) -0.0062(4) -0.0108(5) 0.0037(5)

loop_
_atom_type_symbol
_atom_type_description
_atom_type_scat_dispersion_real
_atom_type_scat_dispersion_imag
_atom_type_scat_source
C C 0.0033 0.0016 'International Tables Vol C Tables 4.2.6.8 and 6.1.1.4'
H H 0.0000 0.0000 'International Tables Vol C Tables 4.2.6.8 and 6.1.1.4'
N N 0.0061 0.0033 'International Tables Vol C Tables 4.2.6.8 and 6.1.1.4'
O O 0.0106 0.0060 'International Tables Vol C Tables 4.2.6.8 and 6.1.1.4'

loop_
_geom_angle_atom_site_label_1
_geom_angle_atom_site_label_2
_geom_angle_atom_site_label_3
_geom_angle
_geom_angle_site_symmetry_1
_geom_angle_site_symmetry_3
_geom_angle_publ_flag
C7 N3 H1 113.7(13) . . ?
C7 N3 H2 117.0(13) . . ?
H1 N3 H2 126.0(17) . . ?
C7 N2 C6 119.95(9) . . ?
C7 N4 C8 126.47(9) . . ?
C7 N4 H3 118.0(13) . . ?
C8 N4 H3 115.3(13) . . ?
C5 N1 C1 112.47(9) . . ?
C5 N1 C2 104.44(9) . . ?
C1 N1 C2 111.96(10) . . ?
N3 C7 N2 125.97(10) . . ?
N3 C7 N4 115.53(9) . . ?
N2 C7 N4 118.47(9) . . ?
O1 C6 N2 127.69(10) . . ?
O1 C6 C5 120.87(9) . . ?
N2 C6 C5 111.43(9) . . ?
C9 C8 C13 119.88(10) . . ?
C9 C8 N4 122.53(10) . . ?
C13 C8 N4 117.46(9) . . ?
C12 C13 C8 120.17(10) . . ?
C12 C13 H13 119.9 . . ?
C8 C13 H13 119.9 . . ?
N1 C5 C6 113.74(9) . . ?
N1 C5 C4 104.67(9) . . ?
C6 C5 C4 112.28(9) . . ?
N1 C5 H5 108.7 . . ?
C6 C5 H5 108.7 . . ?
C4 C5 H5 108.7 . . ?
C11 C12 C13 120.03(11) . . ?
C11 C12 H12 120.0 . . ?
C13 C12 H12 120.0 . . ?
C10 C9 C8 119.53(11) . . ?
C10 C9 H9 120.2 . . ?
C8 C9 H9 120.2 . . ?
C12 C11 C10 119.59(11) . . ?
C12 C11 H11 120.2 . . ?
C10 C11 H11 120.2 . . ?
C3 C4 C5 104.64(10) . . ?
C3 C4 H4A 110.8 . . ?
C5 C4 H4A 110.8 . . ?
C3 C4 H4B 110.8 . . ?
C5 C4 H4B 110.8 . . ?
H4A C4 H4B 108.9 . . ?
N1 C2 C3 103.33(10) . . ?
N1 C2 H2A 111.1 . . ?
C3 C2 H2A 111.1 . . ?
N1 C2 H2B 111.1 . . ?
C3 C2 H2B 111.1 . . ?
H2A C2 H2B 109.1 . . ?
C9 C10 C11 120.79(11) . . ?
C9 C10 H10 119.6 . . ?
C11 C10 H10 119.6 . . ?
N1 C1 H1A 109.5 . . ?
N1 C1 H1B 109.5 . . ?
H1A C1 H1B 109.5 . . ?
N1 C1 H1C 109.5 . . ?
H1A C1 H1C 109.5 . . ?
H1B C1 H1C 109.5 . . ?
C2 C3 C4 104.13(10) . . ?
C2 C3 H3A 110.9 . . ?
C4 C3 H3A 110.9 . . ?
C2 C3 H3B 110.9 . . ?
C4 C3 H3B 110.9 . . ?
H3A C3 H3B 108.9 . . ?

loop_
_geom_bond_atom_site_label_1
_geom_bond_atom_site_label_2
_geom_bond_distance
_geom_bond_site_symmetry_2
_geom_bond_publ_flag
O1 C6 1.2528(12) . ?
N3 C7 1.3403(13) . ?
N3 H1 0.792(19) . ?
N3 H2 0.87(2) . ?
N2 C7 1.3415(13) . ?
N2 C6 1.3482(13) . ?
N4 C7 1.3518(13) . ?
N4 C8 1.4134(13) . ?
N4 H3 0.94(2) . ?
N1 C5 1.4659(13) . ?
N1 C1 1.4672(16) . ?
N1 C2 1.4728(15) . ?
C6 C5 1.5202(15) . ?
C8 C9 1.3916(14) . ?
C8 C13 1.3949(15) . ?
C13 C12 1.3925(16) . ?
C13 H13 0.9500 . ?
C5 C4 1.5525(16) . ?
C5 H5 1.0000 . ?
C12 C11 1.3885(19) . ?
C12 H12 0.9500 . ?
C9 C10 1.3906(15) . ?
C9 H9 0.9500 . ?
C11 C10 1.3905(19) . ?
C11 H11 0.9500 . ?
C4 C3 1.5424(17) . ?
C4 H4A 0.9900 . ?
C4 H4B 0.9900 . ?
C2 C3 1.521(2) . ?
C2 H2A 0.9900 . ?
C2 H2B 0.9900 . ?
C10 H10 0.9500 . ?
C1 H1A 0.9800 . ?
C1 H1B 0.9800 . ?
C1 H1C 0.9800 . ?
C3 H3A 0.9900 . ?
C3 H3B 0.9900 . ?
